data_7123852
loop_
_publ_author_name
'Meng, Yan-Yu'
'Si, Xiao-Ju'
'Song, Yuan-Yuan'
'Zhou, Hui-Min'
'Xu, Fen'

_publ_section_title
;
 Palladium-Catalyzed Decarbonylative Annulation of Phthalimides with
 Arynes: Direct Construction of Phenanthridinones
;
_journal_name_full 'Chemical Communications'
_journal_paper_doi 10.1039/C9CC04868E
_journal_year 2019
_chemical_formula_moiety '0.13(C23 H16 N2 O)'
_chemical_formula_sum 'C2.88 H2 N0.25 O0.12'
_chemical_formula_weight 42.05
_space_group_crystal_system monoclinic
_space_group_IT_number 14
_space_group_name_Hall '-P 2ybc'
_space_group_name_H-M_alt 'P 1 21/c 1'
_symmetry_space_group_name_Hall '-P 2ybc'
_symmetry_space_group_name_H-M 'P 1 21/c 1'
_atom_sites_solution_hydrogens geom
_atom_sites_solution_primary dual
_audit_creation_date 2019-03-20
_audit_creation_method
;
Olex2 1.2
(compiled 2018.05.29 svn.r3508 for OlexSys, GUI svn.r5506)
;
_audit_update_record
;
2019-06-20 deposited with the CCDC.    2019-07-15 downloaded from the CCDC.
;
_cell_angle_alpha 90
_cell_angle_beta 102.440(7)
_cell_angle_gamma 90
_cell_formula_units_Z 32
_cell_length_a 11.6498(8)
_cell_length_b 11.4654(8)
_cell_length_c 12.9919(9)
_cell_measurement_reflns_used 2644
_cell_measurement_temperature 294(2)
_cell_measurement_theta_max 73.3770
_cell_measurement_theta_min 5.1770
_cell_volume 1694.6(2)
_computing_cell_refinement 'CrysAlisPro 1.171.38.46 (Rigaku OD, 2015)'
_computing_data_collection 'CrysAlisPro 1.171.38.46 (Rigaku OD, 2015)'
_computing_data_reduction 'CrysAlisPro 1.171.38.46 (Rigaku OD, 2015)'
_computing_molecular_graphics 'Olex2 (Dolomanov et al., 2009)'
_computing_publication_material 'Olex2 (Dolomanov et al., 2009)'
_computing_structure_refinement 'ShelXL (Sheldrick, 2015)'
_computing_structure_solution 'ShelXT (Sheldrick, 2015)'
_diffrn_ambient_temperature 294(2)
_diffrn_detector 'CCD plate'
_diffrn_detector_area_resol_mean 5.3031
_diffrn_detector_type AtlasS2
_diffrn_measured_fraction_theta_full 0.958
_diffrn_measured_fraction_theta_max 0.921
_diffrn_measurement_details
;
List of Runs (angles in degrees, time in seconds):

  # Type    Start    End  Width  t~exp~   \w     \q     \k     \f   Frames
#--------------------------------------------------------------------------
  1  \w    -53.00  32.00   1.00    3.88    --  -40.80  38.00-120.00   85
  2  \w    -92.00 -35.00   1.00    3.88    --  -40.80 125.00-120.00   57
  3  \w   -114.00 -18.00   1.00    3.88    --  -40.80 -38.00 -90.00   96
  4  \w   -106.00 -81.00   1.00    3.88    --  -40.80 -38.00   0.00   25
  5  \w     45.00 119.00   1.00   15.55    --  107.14-125.00 -30.00   74
  6  \w     47.00 115.00   1.00   15.55    --  107.14 -45.00  30.00   68
  7  \w     55.00 105.00   1.00   15.55    --  107.14 -95.00 120.00   50
  8  \w     30.00  77.00   1.00   15.55    --  107.14 -95.00   0.00   47
  9  \w    101.00 177.00   1.00   15.55    --  107.14  45.00-150.00   76
 10  \w     75.00 125.00   1.00   15.55    --  107.14  77.00 150.00   50
;
_diffrn_measurement_device 'four-circle diffractometer'
_diffrn_measurement_device_type 'SuperNova, Dual, Cu at zero, AtlasS2'
_diffrn_measurement_method '\w scans'
_diffrn_orient_matrix_type 'CrysAlisPro convention (1999,Acta A55,543-557)'
_diffrn_orient_matrix_UB_11 0.0617325000
_diffrn_orient_matrix_UB_12 0.0306574000
_diffrn_orient_matrix_UB_13 -0.0901583000
_diffrn_orient_matrix_UB_21 -0.0195528000
_diffrn_orient_matrix_UB_22 0.1306073000
_diffrn_orient_matrix_UB_23 0.0179703000
_diffrn_orient_matrix_UB_31 0.1188855000
_diffrn_orient_matrix_UB_32 0.0057489000
_diffrn_orient_matrix_UB_33 0.0794768000
_diffrn_radiation_monochromator mirror
_diffrn_radiation_probe x-ray
_diffrn_radiation_type CuK\a
_diffrn_radiation_wavelength 1.54184
_diffrn_reflns_av_R_equivalents 0.0356
_diffrn_reflns_av_unetI/netI 0.0406
_diffrn_reflns_Laue_measured_fraction_full 0.958
_diffrn_reflns_Laue_measured_fraction_max 0.921
_diffrn_reflns_limit_h_max 14
_diffrn_reflns_limit_h_min -10
_diffrn_reflns_limit_k_max 13
_diffrn_reflns_limit_k_min -13
_diffrn_reflns_limit_l_max 14
_diffrn_reflns_limit_l_min -16
_diffrn_reflns_number 5897
_diffrn_reflns_point_group_measured_fraction_full 0.958
_diffrn_reflns_point_group_measured_fraction_max 0.921
_diffrn_reflns_theta_full 67.684
_diffrn_reflns_theta_max 73.690
_diffrn_reflns_theta_min 3.886
_diffrn_source 'micro-focus sealed X-ray tube'
_diffrn_source_type 'SuperNova (Cu) X-ray Source'
_exptl_absorpt_coefficient_mu 0.644
_exptl_absorpt_correction_T_max 1.00000
_exptl_absorpt_correction_T_min 0.32127
_exptl_absorpt_correction_type multi-scan
_exptl_absorpt_process_details
;
CrysAlisPro 1.171.38.46 (Rigaku Oxford Diffraction, 2015)
Empirical absorption correction using spherical harmonics,
 implemented in SCALE3 ABSPACK scaling algorithm.
;
_exptl_crystal_colour colorless
_exptl_crystal_density_diffrn 1.318
_exptl_crystal_description prism
_exptl_crystal_F_000 704
_exptl_crystal_size_max 0.26
_exptl_crystal_size_mid 0.24
_exptl_crystal_size_min 0.24
_refine_diff_density_max 0.172
_refine_diff_density_min -0.295
_refine_diff_density_rms 0.049
_refine_ls_extinction_method none
_refine_ls_goodness_of_fit_ref 1.179
_refine_ls_hydrogen_treatment constr
_refine_ls_matrix_type full
_refine_ls_number_parameters 236
_refine_ls_number_reflns 3154
_refine_ls_number_restraints 0
_refine_ls_restrained_S_all 1.179
_refine_ls_R_factor_all 0.0667
_refine_ls_R_factor_gt 0.0516
_refine_ls_shift/su_max 0.001
_refine_ls_shift/su_mean 0.000
_refine_ls_structure_factor_coef Fsqd
_refine_ls_weighting_details 'w=1/[\s^2^(Fo^2^)+(0.1000P)^2^] where P=(Fo^2^+2Fc^2^)/3'
_refine_ls_weighting_scheme calc
_refine_ls_wR_factor_gt 0.1512
_refine_ls_wR_factor_ref 0.1835
_reflns_Friedel_coverage 0.000
_reflns_number_gt 2491
_reflns_number_total 3154
_reflns_threshold_expression 'I > 2\s(I)'
_cod_data_source_file c9cc04868e2.cif
_cod_data_source_block sxj-s-462
_cod_database_code 7123852
_shelx_shelxl_version_number 2018/1
_chemical_oxdiff_formula 'C H O N'
_shelx_space_group_comment
;
The symmetry employed for this shelxl refinement is uniquely defined
by the following loop, which should always be used as a source of
symmetry information in preference to the above space-group names.
They are only intended as comments.
;
_shelx_estimated_absorpt_t_max 0.861
_shelx_estimated_absorpt_t_min 0.850
_reflns_odcompleteness_completeness 95.84
_reflns_odcompleteness_iscentric 1
_reflns_odcompleteness_theta 66.97
_olex2_refinement_description
;
1. Fixed Uiso
 At 1.2 times of:
  All C(H) groups
 At 1.5 times of:
  All C(H,H,H) groups
2.a Aromatic/amide H refined with riding coordinates:
 C11(H11), C1(H1), C8(H8), C9(H9), C4(H4), C16(H16), C18(H18), C2(H2),
 C21(H21), C3(H3), C17(H17), C23(H23), C22(H22)
2.b Idealised Me refined as rotating group:
 C14(H14A,H14B,H14C)
;
_olex2_submission_special_instructions 'No special instructions were received'
_oxdiff_exptl_absorpt_empirical_details
;
Empirical correction (ABSPACK) includes:
- Absorption correction using spherical harmonics
- Frame scaling
;
_oxdiff_exptl_absorpt_empirical_full_max 2.113
_oxdiff_exptl_absorpt_empirical_full_min 0.384

loop_
_space_group_symop_operation_xyz
'x, y, z'
'-x, y+1/2, -z+1/2'
'-x, -y, -z'
'x, -y-1/2, z-1/2'

loop_
_atom_site_label
_atom_site_type_symbol
_atom_site_fract_x
_atom_site_fract_y
_atom_site_fract_z
_atom_site_U_iso_or_equiv
_atom_site_adp_type
_atom_site_occupancy
_atom_site_site_symmetry_order
_atom_site_calc_flag
_atom_site_refinement_flags_posn
O1 O 0.09729(11) 0.44002(12) 0.42184(11) 0.0488(4) Uani 1 1 d .
N1 N 0.25577(13) 0.43734(13) 0.34698(12) 0.0428(4) Uani 1 1 d .
N2 N 0.27299(16) 0.20734(16) 0.42089(13) 0.0548(4) Uani 1 1 d .
C12 C 0.24416(14) 0.58346(15) 0.47983(13) 0.0398(4) Uani 1 1 d .
C7 C 0.35182(15) 0.63156(16) 0.46950(14) 0.0430(4) Uani 1 1 d .
C13 C 0.19293(14) 0.48251(15) 0.41713(13) 0.0393(4) Uani 1 1 d .
C6 C 0.36522(14) 0.48099(17) 0.33554(14) 0.0435(4) Uani 1 1 d .
C15 C 0.19969(15) 0.34269(17) 0.28168(14) 0.0443(4) Uani 1 1 d .
C5 C 0.41440(15) 0.57791(17) 0.39498(14) 0.0449(4) Uani 1 1 d .
C20 C 0.20551(15) 0.22831(16) 0.32385(14) 0.0437(4) Uani 1 1 d .
C19 C 0.13936(16) 0.14033(17) 0.25985(16) 0.0486(4) Uani 1 1 d .
C11 C 0.18140(16) 0.63126(16) 0.55076(14) 0.0444(4) Uani 1 1 d .
H11 H 0.109904 0.598316 0.555923 0.053 Uiso 1 1 calc R
C10 C 0.22371(19) 0.72626(17) 0.61303(16) 0.0522(5) Uani 1 1 d .
C1 C 0.42437(18) 0.4271(2) 0.26538(17) 0.0539(5) Uani 1 1 d .
H1 H 0.391888 0.362041 0.227184 0.065 Uiso 1 1 calc R
C8 C 0.39399(19) 0.72749(19) 0.53327(17) 0.0564(5) Uani 1 1 d .
H8 H 0.465476 0.760834 0.528654 0.068 Uiso 1 1 calc R
C9 C 0.3317(2) 0.77353(19) 0.60274(17) 0.0579(5) Uani 1 1 d .
H9 H 0.362107 0.837442 0.643754 0.069 Uiso 1 1 calc R
C4 C 0.52404(17) 0.6189(2) 0.38144(18) 0.0588(5) Uani 1 1 d .
H4 H 0.558904 0.682506 0.420472 0.071 Uiso 1 1 calc R
C16 C 0.13844(19) 0.3665(2) 0.18223(16) 0.0575(5) Uani 1 1 d .
H16 H 0.136202 0.442267 0.156340 0.069 Uiso 1 1 calc R
C18 C 0.07745(19) 0.1667(2) 0.15696(17) 0.0588(5) Uani 1 1 d .
H18 H 0.035634 0.108382 0.115235 0.071 Uiso 1 1 calc R
C2 C 0.53103(19) 0.4707(3) 0.25295(19) 0.0671(6) Uani 1 1 d .
H2 H 0.569633 0.435686 0.205368 0.080 Uiso 1 1 calc R
C21 C 0.1412(2) 0.0283(2) 0.3035(2) 0.0631(6) Uani 1 1 d .
H21 H 0.097460 -0.031473 0.265484 0.076 Uiso 1 1 calc R
C3 C 0.58042(19) 0.5655(3) 0.3106(2) 0.0680(7) Uani 1 1 d .
H3 H 0.652448 0.594088 0.301942 0.082 Uiso 1 1 calc R
C17 C 0.0783(2) 0.2764(2) 0.11821(18) 0.0650(6) Uani 1 1 d .
H17 H 0.039172 0.292360 0.049401 0.078 Uiso 1 1 calc R
C23 C 0.2729(3) 0.0992(2) 0.4558(2) 0.0706(6) Uani 1 1 d .
H23 H 0.320062 0.082656 0.521514 0.085 Uiso 1 1 calc R
C14 C 0.1566(3) 0.7763(2) 0.6892(2) 0.0748(7) Uani 1 1 d .
H14A H 0.153509 0.859710 0.682253 0.112 Uiso 1 1 calc GR
H14B H 0.195124 0.755852 0.759801 0.112 Uiso 1 1 calc GR
H14C H 0.078115 0.745491 0.674121 0.112 Uiso 1 1 calc GR
C22 C 0.2068(2) 0.0075(2) 0.4010(2) 0.0747(7) Uani 1 1 d .
H22 H 0.208062 -0.066207 0.431117 0.090 Uiso 1 1 calc R

loop_
_atom_site_aniso_label
_atom_site_aniso_U_11
_atom_site_aniso_U_22
_atom_site_aniso_U_33
_atom_site_aniso_U_23
_atom_site_aniso_U_13
_atom_site_aniso_U_12
O1 0.0408(6) 0.0458(7) 0.0643(8) -0.0118(6) 0.0214(6) -0.0102(5)
N1 0.0399(7) 0.0405(8) 0.0511(8) -0.0051(6) 0.0168(6) -0.0052(6)
N2 0.0593(10) 0.0538(9) 0.0518(9) -0.0003(7) 0.0134(7) -0.0014(8)
C12 0.0377(8) 0.0359(8) 0.0450(8) 0.0015(6) 0.0070(7) -0.0007(6)
C7 0.0382(8) 0.0419(9) 0.0468(9) 0.0061(7) 0.0044(7) -0.0038(7)
C13 0.0357(7) 0.0384(8) 0.0461(8) 0.0003(6) 0.0138(6) 0.0001(7)
C6 0.0360(8) 0.0477(9) 0.0487(9) 0.0083(7) 0.0135(7) 0.0023(7)
C15 0.0425(8) 0.0455(9) 0.0488(9) -0.0066(7) 0.0180(7) -0.0015(7)
C5 0.0344(8) 0.0478(9) 0.0525(9) 0.0114(7) 0.0093(7) -0.0016(7)
C20 0.0394(8) 0.0466(9) 0.0494(9) -0.0076(7) 0.0194(7) -0.0017(7)
C19 0.0428(9) 0.0477(10) 0.0603(10) -0.0126(8) 0.0221(8) -0.0022(8)
C11 0.0430(9) 0.0421(9) 0.0482(9) -0.0015(7) 0.0100(7) 0.0002(7)
C10 0.0609(11) 0.0420(10) 0.0525(10) -0.0056(7) 0.0096(8) 0.0027(8)
C1 0.0497(10) 0.0583(11) 0.0589(10) 0.0048(9) 0.0229(9) 0.0049(9)
C8 0.0501(10) 0.0509(11) 0.0650(12) 0.0013(9) 0.0050(9) -0.0139(9)
C9 0.0648(12) 0.0460(10) 0.0588(11) -0.0105(8) 0.0044(9) -0.0101(9)
C4 0.0395(9) 0.0688(13) 0.0689(12) 0.0133(10) 0.0136(9) -0.0103(9)
C16 0.0626(12) 0.0560(12) 0.0533(11) -0.0013(8) 0.0109(9) -0.0019(10)
C18 0.0546(11) 0.0595(12) 0.0619(11) -0.0188(9) 0.0116(9) -0.0060(9)
C2 0.0504(11) 0.0874(17) 0.0725(13) 0.0172(12) 0.0334(10) 0.0157(12)
C21 0.0688(13) 0.0442(10) 0.0804(14) -0.0105(10) 0.0254(11) -0.0065(10)
C3 0.0414(10) 0.0830(16) 0.0847(15) 0.0231(13) 0.0248(10) -0.0039(11)
C17 0.0712(14) 0.0666(13) 0.0519(10) -0.0065(9) 0.0017(10) -0.0022(11)
C23 0.0838(16) 0.0637(14) 0.0623(12) 0.0108(10) 0.0112(11) 0.0037(12)
C14 0.0934(18) 0.0600(14) 0.0763(15) -0.0252(11) 0.0296(13) -0.0022(13)
C22 0.0906(17) 0.0504(12) 0.0853(17) 0.0088(11) 0.0239(14) -0.0026(12)

loop_
_atom_type_symbol
_atom_type_description
_atom_type_scat_dispersion_real
_atom_type_scat_dispersion_imag
_atom_type_scat_source
C C 0.0181 0.0091 'International Tables Vol C Tables 4.2.6.8 and 6.1.1.4'
H H 0.0000 0.0000 'International Tables Vol C Tables 4.2.6.8 and 6.1.1.4'
N N 0.0311 0.0180 'International Tables Vol C Tables 4.2.6.8 and 6.1.1.4'
O O 0.0492 0.0322 'International Tables Vol C Tables 4.2.6.8 and 6.1.1.4'

loop_
_geom_angle_atom_site_label_1
_geom_angle_atom_site_label_2
_geom_angle_atom_site_label_3
_geom_angle
C13 N1 C6 123.73(15)
C13 N1 C15 115.52(14)
C6 N1 C15 120.72(15)
C23 N2 C20 116.29(19)
C7 C12 C13 121.50(16)
C7 C12 C11 120.78(16)
C11 C12 C13 117.72(15)
C12 C7 C5 118.69(16)
C8 C7 C12 117.32(18)
C8 C7 C5 123.98(17)
O1 C13 N1 119.81(16)
O1 C13 C12 123.36(16)
N1 C13 C12 116.79(15)
C5 C6 N1 119.70(16)
C1 C6 N1 119.76(18)
C1 C6 C5 120.54(17)
C20 C15 N1 119.36(15)
C16 C15 N1 119.01(18)
C16 C15 C20 121.58(18)
C6 C5 C7 119.56(15)
C6 C5 C4 118.03(19)
C4 C5 C7 122.41(19)
N2 C20 C15 119.57(17)
N2 C20 C19 123.36(18)
C15 C20 C19 117.07(17)
C18 C19 C20 120.28(19)
C21 C19 C20 116.98(19)
C21 C19 C18 122.74(19)
C12 C11 H11 119.3
C10 C11 C12 121.37(18)
C10 C11 H11 119.3
C11 C10 C9 117.55(19)
C11 C10 C14 121.1(2)
C9 C10 C14 121.38(19)
C6 C1 H1 120.1
C2 C1 C6 119.9(2)
C2 C1 H1 120.1
C7 C8 H8 119.3
C9 C8 C7 121.39(19)
C9 C8 H8 119.3
C10 C9 H9 119.2
C8 C9 C10 121.58(18)
C8 C9 H9 119.2
C5 C4 H4 119.7
C3 C4 C5 120.6(2)
C3 C4 H4 119.7
C15 C16 H16 119.9
C15 C16 C17 120.2(2)
C17 C16 H16 119.9
C19 C18 H18 119.7
C17 C18 C19 120.60(19)
C17 C18 H18 119.7
C1 C2 H2 119.9
C3 C2 C1 120.3(2)
C3 C2 H2 119.9
C19 C21 H21 120.1
C22 C21 C19 119.8(2)
C22 C21 H21 120.1
C4 C3 H3 119.7
C2 C3 C4 120.7(2)
C2 C3 H3 119.7
C16 C17 H17 119.9
C18 C17 C16 120.1(2)
C18 C17 H17 119.9
N2 C23 H23 117.6
N2 C23 C22 124.8(2)
C22 C23 H23 117.6
C10 C14 H14A 109.5
C10 C14 H14B 109.5
C10 C14 H14C 109.5
H14A C14 H14B 109.5
H14A C14 H14C 109.5
H14B C14 H14C 109.5
C21 C22 C23 118.7(2)
C21 C22 H22 120.6
C23 C22 H22 120.6

loop_
_geom_bond_atom_site_label_1
_geom_bond_atom_site_label_2
_geom_bond_distance
O1 C13 1.230(2)
N1 C13 1.386(2)
N1 C6 1.407(2)
N1 C15 1.444(2)
N2 C20 1.356(3)
N2 C23 1.320(3)
C12 C7 1.403(2)
C12 C13 1.466(2)
C12 C11 1.405(3)
C7 C5 1.467(3)
C7 C8 1.401(3)
C6 C5 1.403(3)
C6 C1 1.399(3)
C15 C20 1.417(3)
C15 C16 1.362(3)
C5 C4 1.407(3)
C20 C19 1.424(3)
C19 C18 1.408(3)
C19 C21 1.402(3)
C11 H11 0.9300
C11 C10 1.383(3)
C10 C9 1.403(3)
C10 C14 1.501(3)
C1 H1 0.9300
C1 C2 1.381(3)
C8 H8 0.9300
C8 C9 1.379(3)
C9 H9 0.9300
C4 H4 0.9300
C4 C3 1.383(4)
C16 H16 0.9300
C16 C17 1.414(3)
C18 H18 0.9300
C18 C17 1.355(4)
C2 H2 0.9300
C2 C3 1.375(4)
C21 H21 0.9300
C21 C22 1.352(4)
C3 H3 0.9300
C17 H17 0.9300
C23 H23 0.9300
C23 C22 1.404(4)
C14 H14A 0.9600
C14 H14B 0.9600
C14 H14C 0.9600
C22 H22 0.9300
